data_9004642
loop_
_publ_author_name
'Brigatti, M. F.'
'Kile, D. E.'
'Poppi, M.'

_publ_section_title
;
 Crystal structure and crystal chemistry of lithium-bearing muscovite-2M1
 O4 B33 is missing a zero
 Sample: 2b
;
_journal_name_full 'The Canadian Mineralogist'
_journal_page_first 1171
_journal_page_last 1180
_journal_paper_doi 10.2113/gscanmin.39.4.1171
_journal_volume 39
_journal_year 2001
_chemical_formula_sum 'Al2.568 F0.28 Fe0.13 H1.72 K0.84 Li0.13 Mg0.01 Na0.14 O11.72 Rb0.02 Si3.192'
_chemical_name_mineral Muscovite-2M1
_space_group_IT_number 15
_symmetry_space_group_name_Hall '-C 2yc'
_symmetry_space_group_name_H-M 'C 1 2/c 1'
_cell_angle_alpha 90
_cell_angle_beta 95.60
_cell_angle_gamma 90
_cell_formula_units_Z 4
_cell_length_a 5.190
_cell_length_b 9.022
_cell_length_c 20.057
_cell_volume 934.670
_database_code_amcsd 0005735
_exptl_crystal_density_diffrn 2.840
_cod_original_formula_sum 'O11.72 (F.28 Na.14) Rb.02 K.84 Si3.192 Al2.568 Fe.13 Li.13 Mg.01 H1.72'
_cod_database_code 9004642

loop_
_space_group_symop_operation_xyz
x,y,z
1/2+x,1/2+y,z
x,-y,1/2+z
1/2+x,1/2-y,1/2+z
-x,y,1/2-z
1/2-x,1/2+y,1/2-z
-x,-y,-z
1/2-x,1/2-y,-z

loop_
_atom_site_aniso_label
_atom_site_aniso_U_11
_atom_site_aniso_U_22
_atom_site_aniso_U_33
_atom_site_aniso_U_12
_atom_site_aniso_U_13
_atom_site_aniso_U_23
O11 0.01284 0.02144 0.01615 -0.00331 -0.00052 0.00639
O21 0.01446 0.02144 0.01413 0.00661 0.00261 0.00091
O22 0.02649 0.01072 0.01413 -0.00071 0.00313 0.00091
O31 0.01798 0.01072 0.00807 -0.00165 0.00052 -0.00091
O32 0.01122 0.01608 0.00807 0.00071 0.00157 -0.00091
O-H4 0.01744 0.01526 0.00606 0.00354 0.00313 -0.00365
F4 0.01744 0.01526 0.00606 0.00354 0.00313 -0.00365
NaA 0.02095 0.02144 0.02019 0.00000 0.00209 0.00000
RbA 0.02095 0.02144 0.02019 0.00000 0.00209 0.00000
KA 0.02095 0.02144 0.02019 0.00000 0.00209 0.00000
SiT1 0.00649 0.00536 0.00807 -0.00071 0.00052 0.00091
AlT1 0.00649 0.00536 0.00807 -0.00071 0.00052 0.00091
SiT2 0.00500 0.00619 0.00807 -0.00024 0.00157 0.00182
AlT2 0.00500 0.00619 0.00807 -0.00024 0.00157 0.00182
FeM2 0.00635 0.00660 0.00807 0.00024 0.00157 -0.00091
AlM2 0.00635 0.00660 0.00807 0.00024 0.00157 -0.00091
LiM2 0.00635 0.00660 0.00807 0.00024 0.00157 -0.00091

loop_
_atom_site_label
_atom_site_fract_x
_atom_site_fract_y
_atom_site_fract_z
_atom_site_occupancy
_atom_site_U_iso_or_equiv
_atom_site_type_symbol
_atom_site_attached_hydrogens
O11 0.74590 0.31550 0.15940 1.00000 0.01697 O 0
O21 0.24590 0.36550 0.16800 1.00000 0.01684 O 0
O22 0.42410 0.09220 0.16720 1.00000 0.01684 O 0
O31 0.39660 0.25210 0.05310 1.00000 0.01203 O 0
O32 0.95400 0.43730 0.05300 1.00000 0.01216 O 0
O-H4 0.95180 0.06650 0.04960 0.86000 0.01305 O 1
F4 0.95180 0.06650 0.04960 0.14000 0.01305 F 0
NaA 0.00000 0.09570 0.25000 0.14000 0.02064 Na 0
RbA 0.00000 0.09570 0.25000 0.02000 0.02064 Rb 0
KA 0.00000 0.09570 0.25000 0.84000 0.02064 K 0
SiT1 0.45410 0.25710 0.13474 0.79800 0.00646 Si 0
AlT1 0.45410 0.25710 0.13474 0.20200 0.00646 Al 0
SiT2 0.96400 0.42680 0.13478 0.79800 0.00595 Si 0
AlT2 0.96400 0.42680 0.13478 0.20200 0.00595 Al 0
FeM2 0.25270 0.08400 -0.00004 0.06000 0.00709 Fe 0
AlM2 0.25270 0.08400 -0.00004 0.88000 0.00709 Al 0
LiM2 0.25270 0.08400 -0.00004 0.06000 0.00709 Li 0
FeM1 0.75000 0.25000 0.00000 0.01000 0.03470 Fe 0
LiM1 0.75000 0.25000 0.00000 0.01000 0.03470 Li 0
MgM1 0.75000 0.25000 0.00000 0.01000 0.03470 Mg 0

loop_
_cod_changelog_entry_id
_cod_changelog_entry_author
_cod_changelog_entry_date
_cod_changelog_entry_text
1
;cod-tools version 3.8.0
Id: cif_guess_AMCSD_atom_types 9574 2023-05-10 09:00:05Z saulius
;
2023-05-10T18:49:21+03:00
;Derived atom types and hydrogen counts
from atom names that follow the AMCSD naming convention
(Wat == water, O-H == hydroxyl).
;
2
;cod-tools version 3.10.1
Id: cif_fix_AMCSD_aniso_labels 10200 2024-08-01 14:09:44Z saulius
;
2024-08-02T12:20:40+03:00
;Changed the following '_atom_site_aniso_label' values:
'OH4' -> 'O-H4'
;

loop_
_cod_related_entry_id
_cod_related_entry_database
_cod_related_entry_code
1 AMCSD 0005735
